data_4132751
loop_
_publ_author_name
'Delgado, Teresa'
'Tissot, Antoine'
'Gu\'en\'ee, Laure'
'Hauser, Andreas'
'Valverde-Mu\~noz, Francisco Javier'
'Seredyuk, Maksym'
'Real, Jos\'e Antonio'
'Pillet, S\'ebastien'
'Bendeif, El-Eulmi'
'Besnard, C\'eline'

_publ_section_title
;
 Very Long-Lived Photogenerated High-Spin Phase of a Multistable
 Spin-Crossover Molecular Material.
;
_journal_issue 40
_journal_name_full 'Journal of the American Chemical Society'
_journal_page_first 12870
_journal_page_last 12876
_journal_paper_doi 10.1021/jacs.8b06042
_journal_volume 140
_journal_year 2018
_chemical_formula_moiety 'C30 H48 Fe N10, 2(F6 P)'
_chemical_formula_sum 'C30 H48 F12 Fe N10 P2'
_chemical_formula_weight 894.57
_space_group_crystal_system triclinic
_space_group_IT_number 2
_space_group_name_Hall '-P 1'
_space_group_name_H-M_alt 'P -1'
_atom_sites_solution_hydrogens geom
_atom_sites_solution_primary direct
_atom_sites_solution_secondary difmap
_audit_creation_method SHELXL-97
_cell_angle_alpha 82.664(6)
_cell_angle_beta 79.143(8)
_cell_angle_gamma 81.735(7)
_cell_formula_units_Z 2
_cell_length_a 9.1236(13)
_cell_length_b 10.3986(17)
_cell_length_c 21.917(3)
_cell_measurement_reflns_used 20736
_cell_measurement_temperature 25(2)
_cell_measurement_theta_max 25.00
_cell_measurement_theta_min 1.90
_cell_volume 2010.0(5)
_computing_cell_refinement DENZO-SMN
_computing_data_collection 'NONIUS COLLECT'
_computing_data_reduction DENZO-SMN
_computing_molecular_graphics 'Bruker SHELXTL'
_computing_publication_material 'Bruker SHELXTL'
_computing_structure_refinement 'SHELXL-97 (Sheldrick, 1997)'
_computing_structure_solution 'SHELXS-97 (Sheldrick, 1990)'
_diffrn_ambient_temperature 25(2)
_diffrn_measured_fraction_theta_full 0.975
_diffrn_measured_fraction_theta_max 0.975
_diffrn_measurement_device_type 'NONIUS KappaCCD'
_diffrn_measurement_method '\w scans'
_diffrn_radiation_monochromator graphite
_diffrn_radiation_source 'fine-focus sealed tube'
_diffrn_radiation_type MoK\a
_diffrn_radiation_wavelength 0.71073
_diffrn_reflns_av_R_equivalents 0.1560
_diffrn_reflns_av_sigmaI/netI 0.1624
_diffrn_reflns_limit_h_max 10
_diffrn_reflns_limit_h_min -10
_diffrn_reflns_limit_k_max 12
_diffrn_reflns_limit_k_min -12
_diffrn_reflns_limit_l_max 26
_diffrn_reflns_limit_l_min -26
_diffrn_reflns_number 20736
_diffrn_reflns_theta_full 25.00
_diffrn_reflns_theta_max 25.00
_diffrn_reflns_theta_min 1.90
_exptl_absorpt_coefficient_mu 0.547
_exptl_absorpt_correction_T_max 0.963
_exptl_absorpt_correction_T_min 0.922
_exptl_absorpt_correction_type multi-scan
_exptl_absorpt_process_details 'SORTAV, (Blessing, 1995)'
_exptl_crystal_colour red
_exptl_crystal_density_diffrn 1.478
_exptl_crystal_density_method 'not measured'
_exptl_crystal_description block
_exptl_crystal_F_000 924
_exptl_crystal_size_max 0.15
_exptl_crystal_size_mid 0.07
_exptl_crystal_size_min 0.07
_refine_diff_density_max 0.659
_refine_diff_density_min -0.433
_refine_diff_density_rms 0.093
_refine_ls_extinction_method none
_refine_ls_goodness_of_fit_ref 1.084
_refine_ls_hydrogen_treatment constr
_refine_ls_matrix_type full
_refine_ls_number_parameters 496
_refine_ls_number_reflns 6907
_refine_ls_number_restraints 0
_refine_ls_restrained_S_all 1.084
_refine_ls_R_factor_all 0.1816
_refine_ls_R_factor_gt 0.0851
_refine_ls_shift/su_max 0.001
_refine_ls_shift/su_mean 0.000
_refine_ls_structure_factor_coef Fsqd
_refine_ls_weighting_details 'calc w=1/[\s^2^(Fo^2^)+(0.0469P)^2^+4.5670P] where P=(Fo^2^+2Fc^2^)/3'
_refine_ls_weighting_scheme calc
_refine_ls_wR_factor_gt 0.1570
_refine_ls_wR_factor_ref 0.1965
_reflns_number_gt 3589
_reflns_number_total 6907
_reflns_threshold_expression >2sigma(I)
_cod_data_source_file ja8b06042_si_002.cif
_cod_data_source_block 1848626_25k_liesst
_cod_database_code 4132751

loop_
_symmetry_equiv_pos_as_xyz
'x, y, z'
'-x, -y, -z'

loop_
_atom_site_label
_atom_site_type_symbol
_atom_site_fract_x
_atom_site_fract_y
_atom_site_fract_z
_atom_site_U_iso_or_equiv
_atom_site_adp_type
_atom_site_occupancy
_atom_site_symmetry_multiplicity
_atom_site_calc_flag
_atom_site_refinement_flags
Fe1 Fe 0.42982(12) 0.30318(11) 0.72208(5) 0.0360(3) Uani 1 1 d .
N1 N 0.3806(6) 0.2766(5) 0.8259(3) 0.0344(15) Uani 1 1 d .
N2 N 0.2584(6) 0.1715(6) 0.7440(3) 0.0350(15) Uani 1 1 d .
N3 N 0.6298(6) 0.1546(6) 0.7125(3) 0.0353(15) Uani 1 1 d .
N4 N 0.4963(6) 0.2977(6) 0.6209(3) 0.0339(15) Uani 1 1 d .
N5 N 0.5679(6) 0.4459(6) 0.7353(2) 0.0324(14) Uani 1 1 d .
N6 N 0.2738(6) 0.4858(6) 0.7275(2) 0.0345(15) Uani 1 1 d .
N7 N 0.1845(6) 0.3418(6) 0.6427(3) 0.0352(15) Uani 1 1 d .
N8 N 0.2182(6) 0.2066(6) 0.9083(3) 0.0363(15) Uani 1 1 d .
N9 N 0.8002(6) 0.0436(6) 0.6452(3) 0.0344(15) Uani 1 1 d .
N10 N 0.5700(7) 0.6411(6) 0.7644(3) 0.0372(15) Uani 1 1 d .
C1 C 0.4072(8) 0.3211(7) 0.8778(3) 0.042(2) Uani 1 1 d .
H1A H 0.4839 0.3734 0.8786 0.050 Uiso 1 1 calc R
C2 C 0.3075(8) 0.2796(7) 0.9290(3) 0.0380(19) Uani 1 1 d .
H2A H 0.3019 0.2982 0.9708 0.046 Uiso 1 1 calc R
C3 C 0.2650(8) 0.2069(7) 0.8454(3) 0.0349(18) Uani 1 1 d .
C4 C 0.2038(8) 0.1480(7) 0.8020(3) 0.0357(18) Uani 1 1 d .
H4A H 0.1260 0.0938 0.8155 0.043 Uiso 1 1 calc R
C5 C 0.1947(8) 0.1204(7) 0.6973(3) 0.0386(19) Uani 1 1 d .
H5A H 0.1331 0.0503 0.7171 0.046 Uiso 1 1 calc R
H5B H 0.2758 0.0839 0.6651 0.046 Uiso 1 1 calc R
C6 C 0.0973(8) 0.2341(7) 0.6679(3) 0.0390(19) Uani 1 1 d .
H6A H 0.0567 0.2045 0.6339 0.047 Uiso 1 1 calc R
H6B H 0.0114 0.2645 0.6997 0.047 Uiso 1 1 calc R
C7 C 0.0875(7) 0.1488(7) 0.9450(3) 0.0388(19) Uani 1 1 d .
H7A H 0.0932 0.1434 0.9900 0.047 Uiso 1 1 calc R
H7B H 0.0904 0.0588 0.9342 0.047 Uiso 1 1 calc R
C8 C -0.0594(8) 0.2270(7) 0.9337(3) 0.041(2) Uani 1 1 d .
H8A H -0.1428 0.1822 0.9589 0.049 Uiso 1 1 calc R
H8B H -0.0667 0.2271 0.8892 0.049 Uiso 1 1 calc R
C9 C -0.0816(8) 0.3676(8) 0.9490(3) 0.045(2) Uani 1 1 d .
H9A H -0.0702 0.3682 0.9929 0.054 Uiso 1 1 calc R
H9B H -0.0016 0.4142 0.9222 0.054 Uiso 1 1 calc R
C10 C -0.2319(8) 0.4403(7) 0.9399(4) 0.047(2) Uani 1 1 d .
H10A H -0.2384 0.5299 0.9506 0.071 Uiso 1 1 calc R
H10B H -0.3120 0.3963 0.9671 0.071 Uiso 1 1 calc R
H10C H -0.2434 0.4422 0.8962 0.071 Uiso 1 1 calc R
C11 C 0.8285(8) 0.0014(7) 0.7033(3) 0.0379(19) Uani 1 1 d .
H11A H 0.9067 -0.0637 0.7136 0.045 Uiso 1 1 calc R
C12 C 0.7250(8) 0.0688(7) 0.7441(3) 0.0359(19) Uani 1 1 d .
H12A H 0.7193 0.0581 0.7881 0.043 Uiso 1 1 calc R
C13 C 0.6780(8) 0.1375(7) 0.6523(3) 0.0328(18) Uani 1 1 d .
C14 C 0.6080(8) 0.2148(7) 0.6040(3) 0.0371(19) Uani 1 1 d .
H14A H 0.6439 0.2041 0.5611 0.044 Uiso 1 1 calc R
C15 C 0.4214(8) 0.3760(7) 0.5726(3) 0.0356(18) Uani 1 1 d .
H15A H 0.4806 0.3628 0.5307 0.043 Uiso 1 1 calc R
H15B H 0.4113 0.4700 0.5784 0.043 Uiso 1 1 calc R
C16 C 0.2654(8) 0.3313(7) 0.5789(3) 0.0392(19) Uani 1 1 d .
H16A H 0.2080 0.3865 0.5490 0.047 Uiso 1 1 calc R
H16B H 0.2763 0.2397 0.5692 0.047 Uiso 1 1 calc R
C17 C 0.8795(8) -0.0059(7) 0.5861(3) 0.042(2) Uani 1 1 d .
H17A H 0.9855 -0.0364 0.5901 0.050 Uiso 1 1 calc R
H17B H 0.8792 0.0670 0.5523 0.050 Uiso 1 1 calc R
C18 C 0.8126(8) -0.1145(7) 0.5681(3) 0.0380(19) Uani 1 1 d .
H18A H 0.8734 -0.1425 0.5286 0.046 Uiso 1 1 calc R
H18B H 0.7102 -0.0810 0.5599 0.046 Uiso 1 1 calc R
C19 C 0.8019(8) -0.2345(7) 0.6166(3) 0.0397(19) Uani 1 1 d .
H19A H 0.7253 -0.2115 0.6532 0.048 Uiso 1 1 calc R
H19B H 0.8998 -0.2589 0.6309 0.048 Uiso 1 1 calc R
C20 C 0.7603(8) -0.3526(7) 0.5909(3) 0.044(2) Uani 1 1 d .
H20A H 0.7558 -0.4265 0.6235 0.066 Uiso 1 1 calc R
H20B H 0.8366 -0.3767 0.5549 0.066 Uiso 1 1 calc R
H20C H 0.6621 -0.3300 0.5778 0.066 Uiso 1 1 calc R
C21 C 0.7063(8) 0.4533(7) 0.7491(3) 0.0358(18) Uani 1 1 d .
H21A H 0.7878 0.3850 0.7467 0.043 Uiso 1 1 calc R
C22 C 0.7093(8) 0.5732(8) 0.7667(3) 0.0369(19) Uani 1 1 d .
H22A H 0.7922 0.6041 0.7783 0.044 Uiso 1 1 calc R
C23 C 0.4882(8) 0.5610(7) 0.7455(3) 0.0349(18) Uani 1 1 d .
C24 C 0.3301(7) 0.5829(7) 0.7397(3) 0.0316(17) Uani 1 1 d .
H24A H 0.2718 0.6655 0.7448 0.038 Uiso 1 1 calc R
C25 C 0.1168(8) 0.5030(7) 0.7190(3) 0.0363(18) Uani 1 1 d .
H25A H 0.0722 0.5944 0.7243 0.044 Uiso 1 1 calc R
H25B H 0.0589 0.4447 0.7509 0.044 Uiso 1 1 calc R
C26 C 0.1083(8) 0.4712(7) 0.6542(3) 0.0360(18) Uani 1 1 d .
H26A H 0.0016 0.4758 0.6498 0.043 Uiso 1 1 calc R
H26B H 0.1551 0.5369 0.6226 0.043 Uiso 1 1 calc R
C27 C 0.5186(8) 0.7714(7) 0.7860(3) 0.0389(19) Uani 1 1 d .
H27A H 0.4226 0.8069 0.7718 0.047 Uiso 1 1 calc R
H27B H 0.5939 0.8314 0.7674 0.047 Uiso 1 1 calc R
C28 C 0.4960(8) 0.7643(7) 0.8572(3) 0.0391(19) Uani 1 1 d .
H28A H 0.4218 0.7033 0.8756 0.047 Uiso 1 1 calc R
H28B H 0.5923 0.7293 0.8712 0.047 Uiso 1 1 calc R
C29 C 0.4422(8) 0.8954(7) 0.8804(3) 0.040(2) Uani 1 1 d .
H29A H 0.3409 0.9262 0.8703 0.049 Uiso 1 1 calc R
H29B H 0.5108 0.9588 0.8586 0.049 Uiso 1 1 calc R
C30 C 0.4351(9) 0.8912(8) 0.9505(3) 0.051(2) Uani 1 1 d .
H30A H 0.3992 0.9785 0.9637 0.076 Uiso 1 1 calc R
H30B H 0.5357 0.8628 0.9607 0.076 Uiso 1 1 calc R
H30C H 0.3660 0.8297 0.9724 0.076 Uiso 1 1 calc R
P1 P 0.9855(2) -0.1954(2) 0.85970(9) 0.0391(5) Uani 1 1 d .
F1 F 1.0545(5) -0.3449(4) 0.85864(18) 0.0485(11) Uani 1 1 d .
F2 F 0.9167(4) -0.0442(4) 0.85997(18) 0.0427(11) Uani 1 1 d .
F3 F 0.8551(4) -0.2338(4) 0.91626(17) 0.0426(11) Uani 1 1 d .
F4 F 1.0891(4) -0.1759(4) 0.90810(18) 0.0450(11) Uani 1 1 d .
F5 F 1.1151(4) -0.1559(4) 0.80227(17) 0.0433(11) Uani 1 1 d .
F6 F 0.8818(5) -0.2137(4) 0.81067(18) 0.0472(12) Uani 1 1 d .
P2 P 0.3177(2) 0.8359(2) 0.58971(9) 0.0375(5) Uani 1 1 d .
F7 F 0.4514(4) 0.8467(4) 0.53097(17) 0.0397(10) Uani 1 1 d .
F8 F 0.1826(4) 0.8236(4) 0.64863(17) 0.0402(10) Uani 1 1 d .
F9 F 0.4203(4) 0.8763(4) 0.63396(17) 0.0412(11) Uani 1 1 d .
F10 F 0.2554(4) 0.9862(4) 0.57418(17) 0.0397(10) Uani 1 1 d .
F11 F 0.2123(4) 0.7943(4) 0.54562(17) 0.0384(10) Uani 1 1 d .
F12 F 0.3780(4) 0.6838(4) 0.60501(17) 0.0400(10) Uani 1 1 d .

loop_
_atom_site_aniso_label
_atom_site_aniso_U_11
_atom_site_aniso_U_22
_atom_site_aniso_U_33
_atom_site_aniso_U_23
_atom_site_aniso_U_13
_atom_site_aniso_U_12
Fe1 0.0336(7) 0.0372(7) 0.0368(7) -0.0025(5) -0.0026(5) -0.0086(5)
N1 0.034(4) 0.029(4) 0.044(4) -0.005(3) -0.012(3) -0.008(3)
N2 0.035(4) 0.032(4) 0.036(4) 0.000(3) -0.007(3) -0.001(3)
N3 0.042(4) 0.035(4) 0.030(3) 0.005(3) -0.008(3) -0.012(3)
N4 0.026(4) 0.034(4) 0.043(4) -0.001(3) -0.007(3) -0.006(3)
N5 0.030(4) 0.037(4) 0.029(3) 0.000(3) -0.003(3) -0.006(3)
N6 0.040(4) 0.038(4) 0.028(3) 0.002(3) -0.005(3) -0.019(3)
N7 0.036(4) 0.031(4) 0.039(4) -0.002(3) -0.006(3) -0.009(3)
N8 0.039(4) 0.039(4) 0.033(4) -0.003(3) -0.004(3) -0.012(3)
N9 0.035(4) 0.036(4) 0.032(4) 0.004(3) -0.004(3) -0.011(3)
N10 0.038(4) 0.040(4) 0.034(4) 0.001(3) -0.003(3) -0.013(3)
C1 0.040(5) 0.045(5) 0.040(5) 0.001(4) -0.003(4) -0.010(4)
C2 0.041(5) 0.035(5) 0.038(4) -0.005(4) -0.005(4) -0.008(4)
C3 0.033(4) 0.028(5) 0.045(5) 0.000(4) -0.011(4) -0.006(4)
C4 0.029(4) 0.030(5) 0.045(5) -0.003(4) 0.000(4) -0.003(4)
C5 0.041(5) 0.034(5) 0.041(4) -0.001(4) -0.007(4) -0.007(4)
C6 0.046(5) 0.038(5) 0.035(4) -0.013(4) -0.006(4) -0.006(4)
C7 0.035(5) 0.041(5) 0.040(4) -0.002(4) 0.001(4) -0.017(4)
C8 0.037(5) 0.041(5) 0.044(5) 0.002(4) -0.001(4) -0.012(4)
C9 0.044(5) 0.056(6) 0.038(5) -0.007(4) -0.007(4) -0.016(4)
C10 0.040(5) 0.042(5) 0.058(5) -0.002(4) -0.005(4) -0.006(4)
C11 0.036(5) 0.038(5) 0.037(5) 0.005(4) -0.004(4) -0.010(4)
C12 0.039(5) 0.035(5) 0.035(4) 0.007(4) -0.009(4) -0.014(4)
C13 0.028(4) 0.035(5) 0.038(5) -0.002(4) -0.006(4) -0.012(4)
C14 0.038(5) 0.036(5) 0.038(5) 0.000(4) -0.005(4) -0.012(4)
C15 0.040(5) 0.034(5) 0.029(4) -0.001(3) 0.002(3) -0.005(4)
C16 0.038(5) 0.049(5) 0.032(4) -0.007(4) -0.009(4) -0.004(4)
C17 0.037(5) 0.044(5) 0.041(5) -0.003(4) 0.004(4) -0.008(4)
C18 0.035(4) 0.035(5) 0.042(5) -0.008(4) 0.001(4) -0.005(4)
C19 0.041(5) 0.036(5) 0.041(5) 0.002(4) -0.009(4) -0.003(4)
C20 0.038(5) 0.048(5) 0.046(5) -0.002(4) -0.007(4) -0.012(4)
C21 0.025(4) 0.038(5) 0.040(4) 0.000(4) 0.002(3) -0.002(4)
C22 0.028(5) 0.043(5) 0.037(4) 0.003(4) 0.000(3) -0.006(4)
C23 0.036(5) 0.034(5) 0.035(4) 0.001(4) -0.001(4) -0.016(4)
C24 0.030(4) 0.031(5) 0.031(4) 0.006(3) -0.004(3) -0.006(4)
C25 0.035(5) 0.033(5) 0.037(4) 0.002(3) 0.000(4) -0.004(4)
C26 0.034(4) 0.040(5) 0.035(4) 0.003(4) -0.009(3) -0.008(4)
C27 0.040(5) 0.027(5) 0.051(5) -0.005(4) -0.005(4) -0.011(4)
C28 0.042(5) 0.039(5) 0.035(4) -0.002(4) -0.003(4) -0.006(4)
C29 0.034(5) 0.047(5) 0.042(5) -0.003(4) -0.008(4) -0.012(4)
C30 0.050(5) 0.047(6) 0.052(5) -0.005(4) -0.009(4) 0.003(4)
P1 0.0419(13) 0.0405(14) 0.0339(11) -0.0011(10) -0.0004(10) -0.0129(10)
F1 0.057(3) 0.034(3) 0.049(3) -0.001(2) 0.004(2) -0.008(2)
F2 0.039(3) 0.040(3) 0.049(3) -0.005(2) -0.005(2) -0.008(2)
F3 0.042(2) 0.052(3) 0.033(2) -0.001(2) 0.0008(19) -0.017(2)
F4 0.037(2) 0.054(3) 0.045(3) -0.003(2) -0.005(2) -0.011(2)
F5 0.048(3) 0.043(3) 0.036(2) -0.001(2) 0.002(2) -0.010(2)
F6 0.057(3) 0.048(3) 0.041(3) 0.001(2) -0.011(2) -0.023(2)
P2 0.0366(12) 0.0380(13) 0.0365(11) -0.0014(9) -0.0020(10) -0.0071(10)
F7 0.035(2) 0.043(3) 0.039(2) 0.0006(19) 0.0021(19) -0.014(2)
F8 0.036(2) 0.046(3) 0.034(2) -0.0006(19) 0.0024(19) -0.007(2)
F9 0.039(2) 0.046(3) 0.040(2) -0.007(2) -0.005(2) -0.008(2)
F10 0.036(2) 0.040(3) 0.041(2) -0.002(2) -0.0033(19) -0.004(2)
F11 0.037(2) 0.040(3) 0.039(2) -0.0034(19) -0.0039(19) -0.012(2)
F12 0.035(2) 0.037(3) 0.045(2) -0.002(2) -0.0011(19) -0.004(2)

loop_
_atom_type_symbol
_atom_type_description
_atom_type_scat_dispersion_real
_atom_type_scat_dispersion_imag
_atom_type_scat_source
C C 0.0033 0.0016 'International Tables Vol C Tables 4.2.6.8 and 6.1.1.4'
H H 0.0000 0.0000 'International Tables Vol C Tables 4.2.6.8 and 6.1.1.4'
N N 0.0061 0.0033 'International Tables Vol C Tables 4.2.6.8 and 6.1.1.4'
F F 0.0171 0.0103 'International Tables Vol C Tables 4.2.6.8 and 6.1.1.4'
P P 0.1023 0.0942 'International Tables Vol C Tables 4.2.6.8 and 6.1.1.4'
Fe Fe 0.3463 0.8444 'International Tables Vol C Tables 4.2.6.8 and 6.1.1.4'

loop_
_geom_angle_atom_site_label_1
_geom_angle_atom_site_label_2
_geom_angle_atom_site_label_3
_geom_angle
N5 Fe1 N2 159.0(2)
N5 Fe1 N4 99.2(2)
N2 Fe1 N4 101.5(2)
N5 Fe1 N6 76.1(2)
N2 Fe1 N6 96.4(2)
N4 Fe1 N6 101.8(2)
N5 Fe1 N3 89.9(2)
N2 Fe1 N3 98.2(2)
N4 Fe1 N3 76.1(2)
N6 Fe1 N3 165.5(2)
N5 Fe1 N1 84.3(2)
N2 Fe1 N1 75.6(2)
N4 Fe1 N1 170.9(2)
N6 Fe1 N1 87.1(2)
N3 Fe1 N1 95.7(2)
C3 N1 C1 105.6(6)
C3 N1 Fe1 110.1(4)
C1 N1 Fe1 143.2(5)
C4 N2 C5 119.6(6)
C4 N2 Fe1 116.0(5)
C5 N2 Fe1 124.1(4)
C13 N3 C12 105.0(6)
C13 N3 Fe1 109.9(5)
C12 N3 Fe1 145.0(5)
C14 N4 C15 118.3(6)
C14 N4 Fe1 115.3(5)
C15 N4 Fe1 126.4(5)
C23 N5 C21 105.7(6)
C23 N5 Fe1 112.2(5)
C21 N5 Fe1 140.5(5)
C24 N6 C25 119.1(6)
C24 N6 Fe1 114.6(5)
C25 N6 Fe1 126.3(4)
C26 N7 C6 115.4(6)
C26 N7 C16 114.6(6)
C6 N7 C16 113.9(5)
C2 N8 C3 106.8(6)
C2 N8 C7 126.8(6)
C3 N8 C7 126.1(6)
C11 N9 C13 106.2(6)
C11 N9 C17 127.0(7)
C13 N9 C17 126.7(6)
C23 N10 C22 106.8(6)
C23 N10 C27 127.8(6)
C22 N10 C27 125.0(6)
N1 C1 C2 110.2(7)
N8 C2 C1 106.5(7)
N1 C3 N8 110.9(6)
N1 C3 C4 120.7(7)
N8 C3 C4 128.4(6)
N2 C4 C3 117.1(7)
N2 C5 C6 107.0(6)
N7 C6 C5 110.7(6)
N8 C7 C8 112.3(6)
C7 C8 C9 115.4(6)
C10 C9 C8 113.9(6)
N9 C11 C12 107.6(7)
C11 C12 N3 110.0(6)
N3 C13 N9 111.1(6)
N3 C13 C14 121.4(7)
N9 C13 C14 127.4(7)
N4 C14 C13 117.2(7)
N4 C15 C16 107.3(5)
N7 C16 C15 109.3(5)
N9 C17 C18 113.9(6)
C17 C18 C19 115.2(6)
C18 C19 C20 112.8(6)
C22 C21 N5 109.5(7)
C21 C22 N10 106.7(6)
N5 C23 N10 111.3(6)
N5 C23 C24 120.0(6)
N10 C23 C24 128.6(7)
N6 C24 C23 116.6(7)
N6 C25 C26 109.5(6)
N7 C26 C25 111.4(6)
N10 C27 C28 111.1(6)
C29 C28 C27 112.1(6)
C28 C29 C30 112.2(6)
F1 P1 F4 90.6(2)
F1 P1 F3 90.5(2)
F4 P1 F3 90.4(2)
F1 P1 F6 89.8(2)
F4 P1 F6 179.4(3)
F3 P1 F6 90.0(2)
F1 P1 F2 179.4(3)
F4 P1 F2 89.7(2)
F3 P1 F2 90.1(2)
F6 P1 F2 89.9(2)
F1 P1 F5 90.0(2)
F4 P1 F5 90.2(2)
F3 P1 F5 179.3(3)
F6 P1 F5 89.4(2)
F2 P1 F5 89.4(2)
F9 P2 F10 90.4(2)
F9 P2 F7 90.7(2)
F10 P2 F7 90.4(2)
F9 P2 F12 90.5(2)
F10 P2 F12 179.1(2)
F7 P2 F12 90.0(2)
F9 P2 F8 89.8(2)
F10 P2 F8 90.0(2)
F7 P2 F8 179.4(2)
F12 P2 F8 89.6(2)
F9 P2 F11 179.3(2)
F10 P2 F11 89.8(2)
F7 P2 F11 90.0(2)
F12 P2 F11 89.3(2)
F8 P2 F11 89.5(2)

loop_
_geom_bond_atom_site_label_1
_geom_bond_atom_site_label_2
_geom_bond_distance
Fe1 N5 2.159(6)
Fe1 N2 2.172(6)
Fe1 N4 2.192(6)
Fe1 N6 2.205(6)
Fe1 N3 2.211(6)
Fe1 N1 2.224(6)
N1 C3 1.338(8)
N1 C1 1.356(8)
N2 C4 1.280(8)
N2 C5 1.456(8)
N3 C13 1.334(8)
N3 C12 1.370(8)
N4 C14 1.267(8)
N4 C15 1.464(8)
N5 C23 1.329(9)
N5 C21 1.367(8)
N6 C24 1.275(8)
N6 C25 1.461(8)
N7 C26 1.452(8)
N7 C6 1.458(8)
N7 C16 1.461(8)
N8 C2 1.362(8)
N8 C3 1.363(8)
N8 C7 1.467(8)
N9 C11 1.353(8)
N9 C13 1.371(9)
N9 C17 1.474(8)
N10 C23 1.345(8)
N10 C22 1.369(9)
N10 C27 1.475(9)
C1 C2 1.370(9)
C3 C4 1.429(9)
C5 C6 1.524(9)
C7 C8 1.510(10)
C8 C9 1.518(10)
C9 C10 1.503(10)
C11 C12 1.354(10)
C13 C14 1.438(9)
C15 C16 1.537(9)
C17 C18 1.486(9)
C18 C19 1.533(9)
C19 C20 1.537(9)
C21 C22 1.357(9)
C23 C24 1.454(9)
C25 C26 1.518(9)
C27 C28 1.528(9)
C28 C29 1.500(9)
C29 C30 1.522(9)
P1 F1 1.593(4)
P1 F4 1.596(4)
P1 F3 1.602(4)
P1 F6 1.604(4)
P1 F2 1.608(4)
P1 F5 1.612(4)
P2 F9 1.598(4)
P2 F10 1.601(4)
P2 F7 1.603(4)
P2 F12 1.613(4)
P2 F8 1.614(4)
P2 F11 1.619(4)
